data_1554903
loop_
_publ_author_name
'Wang, Bo'
'Wang, Yuankai'
'Wang, Zixuan'
'Wang, Jianbo'

_publ_section_title
;
 Rh(i)-Catalyzed intramolecular [2 + 2 + 1] cycloaddition of diynes with
 the N-terminal of the diazo group
;
_journal_issue 14
_journal_name_full 'Organic Chemistry Frontiers'
_journal_page_first 2329
_journal_paper_doi 10.1039/C9QO00403C
_journal_volume 6
_journal_year 2019
_chemical_formula_sum 'C19 H20 N2 O3'
_chemical_formula_weight 324.37
_space_group_crystal_system monoclinic
_space_group_IT_number 4
_space_group_name_Hall 'P 2yb'
_space_group_name_H-M_alt 'P 1 21 1'
_atom_sites_solution_hydrogens geom
_audit_creation_method SHELXL-2014/7
_audit_update_record
;
2019-03-13 deposited with the CCDC.	2019-05-08 downloaded from the CCDC.
;
_cell_angle_alpha 90
_cell_angle_beta 111.405(5)
_cell_angle_gamma 90
_cell_formula_units_Z 2
_cell_length_a 6.5666(3)
_cell_length_b 16.4713(6)
_cell_length_c 8.0376(4)
_cell_measurement_reflns_used 3032
_cell_measurement_temperature 180.00(10)
_cell_measurement_theta_max 28.8470
_cell_measurement_theta_min 2.7190
_cell_volume 809.39(7)
_computing_structure_refinement 'SHELXL-2014/7 (Sheldrick, 2014)'
_diffrn_ambient_temperature 180.00(10)
_diffrn_measured_fraction_theta_full 0.999
_diffrn_measured_fraction_theta_max 0.910
_diffrn_measurement_device_type 'XtaLAB AFC12 (RINC): Kappa single'
_diffrn_radiation_type MoK\a
_diffrn_radiation_wavelength 0.71073
_diffrn_reflns_av_R_equivalents 0.0200
_diffrn_reflns_av_unetI/netI 0.0328
_diffrn_reflns_Laue_measured_fraction_full 0.999
_diffrn_reflns_Laue_measured_fraction_max 0.910
_diffrn_reflns_limit_h_max 7
_diffrn_reflns_limit_h_min -8
_diffrn_reflns_limit_k_max 22
_diffrn_reflns_limit_k_min -17
_diffrn_reflns_limit_l_max 11
_diffrn_reflns_limit_l_min -10
_diffrn_reflns_number 5239
_diffrn_reflns_point_group_measured_fraction_full 0.739
_diffrn_reflns_point_group_measured_fraction_max 0.636
_diffrn_reflns_theta_full 25.242
_diffrn_reflns_theta_max 29.261
_diffrn_reflns_theta_min 2.473
_exptl_absorpt_coefficient_mu 0.091
_exptl_absorpt_correction_T_max 1.00000
_exptl_absorpt_correction_T_min 0.94243
_exptl_absorpt_correction_type multi-scan
_exptl_absorpt_process_details
;
CrysAlisPro 1.171.39.29a (Rigaku Oxford Diffraction, 2015)
Empirical absorption correction using spherical harmonics,
 implemented in SCALE3 ABSPACK scaling algorithm.
;
_exptl_crystal_colour yellow
_exptl_crystal_density_diffrn 1.331
_exptl_crystal_description block
_exptl_crystal_F_000 344
_exptl_crystal_size_max 0.4
_exptl_crystal_size_mid 0.2
_exptl_crystal_size_min 0.15
_refine_diff_density_max 0.142
_refine_diff_density_min -0.186
_refine_diff_density_rms 0.041
_refine_ls_abs_structure_details
;
 Flack x determined using 663 quotients [(I+)-(I-)]/[(I+)+(I-)]
 (Parsons, Flack and Wagner, Acta Cryst. B69 (2013) 249-259).
;
_refine_ls_abs_structure_Flack -0.2(7)
_refine_ls_extinction_method none
_refine_ls_goodness_of_fit_ref 1.057
_refine_ls_hydrogen_treatment constr
_refine_ls_matrix_type full
_refine_ls_number_parameters 218
_refine_ls_number_reflns 2802
_refine_ls_number_restraints 1
_refine_ls_restrained_S_all 1.057
_refine_ls_R_factor_all 0.0377
_refine_ls_R_factor_gt 0.0347
_refine_ls_shift/su_max 0.000
_refine_ls_shift/su_mean 0.000
_refine_ls_structure_factor_coef Fsqd
_refine_ls_weighting_details 'w=1/[\s^2^(Fo^2^)+(0.0513P)^2^+0.0107P] where P=(Fo^2^+2Fc^2^)/3'
_refine_ls_weighting_scheme calc
_refine_ls_wR_factor_gt 0.0855
_refine_ls_wR_factor_ref 0.0880
_reflns_Friedel_coverage 0.353
_reflns_Friedel_fraction_full 0.459
_reflns_Friedel_fraction_max 0.343
_reflns_number_gt 2586
_reflns_number_total 2802
_reflns_threshold_expression 'I > 2\s(I)'
_cod_data_source_file c9qo00403c2.cif
_cod_data_source_block 3
_cod_original_sg_symbol_H-M 'P 21'
_cod_database_code 1554903
_shelx_shelxl_version_number 2014/7
_shelx_space_group_comment
;
The symmetry employed for this shelxl refinement is uniquely defined
by the following loop, which should always be used as a source of
symmetry information in preference to the above space-group names.
They are only intended as comments.
;

loop_
_space_group_symop_operation_xyz
'x, y, z'
'-x, y+1/2, -z'

loop_
_atom_site_label
_atom_site_type_symbol
_atom_site_fract_x
_atom_site_fract_y
_atom_site_fract_z
_atom_site_U_iso_or_equiv
_atom_site_adp_type
_atom_site_occupancy
_atom_site_site_symmetry_order
_atom_site_calc_flag
_atom_site_refinement_flags_posn
_atom_site_refinement_flags_adp
O1 O 0.4899(4) 0.76430(11) 0.5195(3) 0.0535(5) Uani 1 1 d . .
O2 O 0.0787(2) 0.31161(9) 0.1023(2) 0.0354(4) Uani 1 1 d . .
O3 O 0.3647(3) 0.28090(9) 0.0254(2) 0.0342(4) Uani 1 1 d . .
N1 N 0.3178(2) 0.52794(9) 0.2886(2) 0.0204(3) Uani 1 1 d . .
N2 N 0.2364(2) 0.45304(9) 0.2121(2) 0.0208(3) Uani 1 1 d . .
C1 C 0.3418(3) 0.63596(12) 0.4556(3) 0.0245(4) Uani 1 1 d . .
C2 C 0.4405(3) 0.65325(12) 0.3323(3) 0.0255(4) Uani 1 1 d . .
C3 C 0.4217(3) 0.58712(12) 0.2230(3) 0.0227(4) Uani 1 1 d . .
C4 C 0.2611(3) 0.55812(11) 0.4281(2) 0.0208(4) Uani 1 1 d . .
C5 C 0.3628(4) 0.70712(13) 0.5752(3) 0.0364(5) Uani 1 1 d . .
H5A H 0.2204 0.7293 0.5600 0.044 Uiso 1 1 calc R U
H5B H 0.4371 0.6921 0.6994 0.044 Uiso 1 1 calc R U
C6 C 0.5339(4) 0.73704(14) 0.3664(3) 0.0353(5) Uani 1 1 d . .
H6A H 0.6899 0.7362 0.3912 0.042 Uiso 1 1 calc R U
H6B H 0.4635 0.7720 0.2644 0.042 Uiso 1 1 calc R U
C7 C 0.1416(3) 0.51300(12) 0.5203(2) 0.0218(4) Uani 1 1 d . .
C8 C -0.0084(3) 0.55508(13) 0.5731(3) 0.0280(4) Uani 1 1 d . .
H8 H -0.0304 0.6102 0.5479 0.034 Uiso 1 1 calc R U
C9 C -0.1255(4) 0.51633(15) 0.6623(3) 0.0345(5) Uani 1 1 d . .
H9 H -0.2261 0.5453 0.6956 0.041 Uiso 1 1 calc R U
C10 C -0.0933(4) 0.43544(16) 0.7018(3) 0.0365(5) Uani 1 1 d . .
H10 H -0.1711 0.4096 0.7627 0.044 Uiso 1 1 calc R U
C11 C 0.0546(4) 0.39208(14) 0.6510(3) 0.0337(5) Uani 1 1 d . .
H11 H 0.0755 0.3370 0.6775 0.040 Uiso 1 1 calc R U
C12 C 0.1724(3) 0.43028(13) 0.5606(3) 0.0271(4) Uani 1 1 d . .
H12 H 0.2718 0.4008 0.5269 0.032 Uiso 1 1 calc R U
C13 C 0.4586(4) 0.58110(13) 0.0509(3) 0.0278(4) Uani 1 1 d . .
H13A H 0.4535 0.6355 0.0034 0.033 Uiso 1 1 calc R U
H13B H 0.3376 0.5510 -0.0330 0.033 Uiso 1 1 calc R U
C14 C 0.6711(3) 0.54125(13) 0.0571(3) 0.0313(5) Uani 1 1 d . .
H14A H 0.7015 0.5583 -0.0470 0.038 Uiso 1 1 calc R U
H14B H 0.7897 0.5606 0.1621 0.038 Uiso 1 1 calc R U
C15 C 0.6676(3) 0.44904(14) 0.0618(3) 0.0294(5) Uani 1 1 d . .
H15A H 0.8102 0.4287 0.0720 0.035 Uiso 1 1 calc R U
H15B H 0.5617 0.4292 -0.0500 0.035 Uiso 1 1 calc R U
C16 C 0.6095(3) 0.41548(12) 0.2169(3) 0.0243(4) Uani 1 1 d . .
H16A H 0.6792 0.3630 0.2509 0.029 Uiso 1 1 calc R U
H16B H 0.6699 0.4515 0.3186 0.029 Uiso 1 1 calc R U
C17 C 0.3708(3) 0.40603(11) 0.1772(2) 0.0194(4) Uani 1 1 d . .
C18 C 0.2728(3) 0.32612(12) 0.0930(2) 0.0243(4) Uani 1 1 d . .
C19 C -0.0170(5) 0.23449(16) 0.0331(4) 0.0553(8) Uani 1 1 d . .
H19A H -0.0323 0.2300 -0.0900 0.083 Uiso 1 1 calc R U
H19B H -0.1584 0.2303 0.0423 0.083 Uiso 1 1 calc R U
H19C H 0.0755 0.1917 0.1007 0.083 Uiso 1 1 calc R U

loop_
_atom_site_aniso_label
_atom_site_aniso_U_11
_atom_site_aniso_U_22
_atom_site_aniso_U_33
_atom_site_aniso_U_23
_atom_site_aniso_U_13
_atom_site_aniso_U_12
O1 0.0831(14) 0.0302(9) 0.0591(12) -0.0209(8) 0.0402(11) -0.0249(9)
O2 0.0301(8) 0.0225(7) 0.0511(9) -0.0079(7) 0.0118(7) -0.0066(6)
O3 0.0452(9) 0.0249(8) 0.0329(8) -0.0079(6) 0.0149(7) 0.0042(7)
N1 0.0220(8) 0.0182(8) 0.0224(8) -0.0024(6) 0.0097(6) -0.0009(6)
N2 0.0241(8) 0.0172(8) 0.0215(7) -0.0027(6) 0.0087(6) -0.0020(6)
C1 0.0263(10) 0.0211(10) 0.0250(9) -0.0029(8) 0.0082(8) 0.0009(8)
C2 0.0261(10) 0.0192(10) 0.0310(10) 0.0005(8) 0.0100(8) -0.0009(8)
C3 0.0228(9) 0.0185(10) 0.0283(10) 0.0027(8) 0.0111(8) 0.0009(8)
C4 0.0213(9) 0.0209(10) 0.0213(9) -0.0031(7) 0.0093(7) 0.0004(7)
C5 0.0471(14) 0.0260(12) 0.0393(12) -0.0115(10) 0.0195(11) -0.0081(10)
C6 0.0416(13) 0.0231(11) 0.0427(13) -0.0021(9) 0.0170(11) -0.0071(9)
C7 0.0210(9) 0.0247(10) 0.0189(9) -0.0016(7) 0.0063(7) -0.0016(7)
C8 0.0320(11) 0.0274(11) 0.0268(10) -0.0050(8) 0.0132(8) 0.0022(9)
C9 0.0317(11) 0.0492(15) 0.0284(11) -0.0073(10) 0.0178(9) 0.0024(10)
C10 0.0372(12) 0.0514(15) 0.0269(10) 0.0035(10) 0.0186(9) -0.0048(10)
C11 0.0385(12) 0.0354(13) 0.0289(10) 0.0081(9) 0.0143(9) 0.0016(10)
C12 0.0288(10) 0.0282(11) 0.0270(10) 0.0020(8) 0.0136(8) 0.0026(8)
C13 0.0345(11) 0.0272(11) 0.0253(10) 0.0045(8) 0.0151(8) 0.0016(9)
C14 0.0327(11) 0.0345(12) 0.0332(11) 0.0004(9) 0.0198(9) -0.0026(9)
C15 0.0242(10) 0.0351(12) 0.0328(11) -0.0033(9) 0.0152(8) 0.0040(9)
C16 0.0211(9) 0.0247(10) 0.0261(9) -0.0021(8) 0.0074(7) 0.0042(8)
C17 0.0227(9) 0.0175(9) 0.0174(8) 0.0007(7) 0.0066(7) 0.0015(7)
C18 0.0286(10) 0.0196(10) 0.0210(9) 0.0001(7) 0.0047(7) 0.0028(8)
C19 0.0491(16) 0.0312(14) 0.081(2) -0.0162(13) 0.0180(14) -0.0177(12)

loop_
_atom_type_symbol
_atom_type_description
_atom_type_scat_dispersion_real
_atom_type_scat_dispersion_imag
_atom_type_scat_source
C C 0.0033 0.0016 'International Tables Vol C Tables 4.2.6.8 and 6.1.1.4'
H H 0.0000 0.0000 'International Tables Vol C Tables 4.2.6.8 and 6.1.1.4'
N N 0.0061 0.0033 'International Tables Vol C Tables 4.2.6.8 and 6.1.1.4'
O O 0.0106 0.0060 'International Tables Vol C Tables 4.2.6.8 and 6.1.1.4'

loop_
_geom_angle_atom_site_label_1
_geom_angle_atom_site_label_2
_geom_angle_atom_site_label_3
_geom_angle
C5 O1 C6 112.59(16)
C18 O2 C19 115.59(19)
N2 N1 C4 119.85(15)
N2 N1 C3 127.69(15)
C4 N1 C3 111.37(15)
C17 N2 N1 116.61(15)
C4 C1 C2 109.11(17)
C4 C1 C5 141.03(19)
C2 C1 C5 109.84(18)
C3 C2 C1 109.54(17)
C3 C2 C6 141.6(2)
C1 C2 C6 108.87(19)
C2 C3 N1 104.70(17)
C2 C3 C13 129.57(18)
N1 C3 C13 124.72(17)
C1 C4 N1 105.16(16)
C1 C4 C7 129.71(17)
N1 C4 C7 125.13(16)
O1 C5 C1 104.08(18)
O1 C5 H5A 110.9
C1 C5 H5A 110.9
O1 C5 H5B 110.9
C1 C5 H5B 110.9
H5A C5 H5B 109.0
O1 C6 C2 104.41(19)
O1 C6 H6A 110.9
C2 C6 H6A 110.9
O1 C6 H6B 110.9
C2 C6 H6B 110.9
H6A C6 H6B 108.9
C8 C7 C12 118.26(18)
C8 C7 C4 118.14(17)
C12 C7 C4 123.60(18)
C9 C8 C7 121.2(2)
C9 C8 H8 119.4
C7 C8 H8 119.4
C10 C9 C8 120.1(2)
C10 C9 H9 120.0
C8 C9 H9 120.0
C9 C10 C11 120.1(2)
C9 C10 H10 120.0
C11 C10 H10 120.0
C10 C11 C12 120.4(2)
C10 C11 H11 119.8
C12 C11 H11 119.8
C11 C12 C7 120.1(2)
C11 C12 H12 120.0
C7 C12 H12 120.0
C3 C13 C14 117.01(17)
C3 C13 H13A 108.0
C14 C13 H13A 108.0
C3 C13 H13B 108.0
C14 C13 H13B 108.0
H13A C13 H13B 107.3
C15 C14 C13 114.11(17)
C15 C14 H14A 108.7
C13 C14 H14A 108.7
C15 C14 H14B 108.7
C13 C14 H14B 108.7
H14A C14 H14B 107.6
C14 C15 C16 113.02(16)
C14 C15 H15A 109.0
C16 C15 H15A 109.0
C14 C15 H15B 109.0
C16 C15 H15B 109.0
H15A C15 H15B 107.8
C17 C16 C15 114.71(15)
C17 C16 H16A 108.6
C15 C16 H16A 108.6
C17 C16 H16B 108.6
C15 C16 H16B 108.6
H16A C16 H16B 107.6
N2 C17 C16 130.22(16)
N2 C17 C18 114.21(16)
C16 C17 C18 115.44(16)
O3 C18 O2 124.32(19)
O3 C18 C17 122.56(19)
O2 C18 C17 113.12(16)
O2 C19 H19A 109.5
O2 C19 H19B 109.5
H19A C19 H19B 109.5
O2 C19 H19C 109.5
H19A C19 H19C 109.5
H19B C19 H19C 109.5

loop_
_geom_bond_atom_site_label_1
_geom_bond_atom_site_label_2
_geom_bond_distance
O1 C5 1.434(3)
O1 C6 1.435(3)
O2 C18 1.325(2)
O2 C19 1.436(3)
O3 C18 1.206(2)
N1 N2 1.395(2)
N1 C4 1.395(2)
N1 C3 1.399(2)
N2 C17 1.280(2)
C1 C4 1.374(3)
C1 C2 1.398(3)
C1 C5 1.490(3)
C2 C3 1.376(3)
C2 C6 1.494(3)
C3 C13 1.492(3)
C4 C7 1.464(3)
C5 H5A 0.9700
C5 H5B 0.9700
C6 H6A 0.9700
C6 H6B 0.9700
C7 C8 1.391(3)
C7 C12 1.398(3)
C8 C9 1.384(3)
C8 H8 0.9300
C9 C10 1.368(3)
C9 H9 0.9300
C10 C11 1.381(3)
C10 H10 0.9300
C11 C12 1.390(3)
C11 H11 0.9300
C12 H12 0.9300
C13 C14 1.526(3)
C13 H13A 0.9700
C13 H13B 0.9700
C14 C15 1.520(3)
C14 H14A 0.9700
C14 H14B 0.9700
C15 C16 1.533(3)
C15 H15A 0.9700
C15 H15B 0.9700
C16 C17 1.490(2)
C16 H16A 0.9700
C16 H16B 0.9700
C17 C18 1.512(3)
C19 H19A 0.9600
C19 H19B 0.9600
C19 H19C 0.9600
